data_1518635
loop_
_publ_author_name
'Hoang, Gia L.'
'Yang, Zhao-Di'
'Smith, Sean M.'
'Pal, Rhitankar'
'Miska, Judy L.'
'P\'erez, Damaris E'
'Pelter, Libbie S. W.'
'Zeng, Xiao Cheng'
'Takacs, James M.'

_publ_section_title
;
 Enantioselective Desymmetrization via Carbonyl-Directed Catalytic
 Asymmetric Hydroboration and Suzuki-Miyaura Cross-Coupling.
;
_journal_issue 4
_journal_name_full 'Organic letters'
_journal_page_first 940
_journal_page_last 943
_journal_paper_doi 10.1021/ol503764d
_journal_volume 17
_journal_year 2015
_chemical_absolute_configuration syn
_chemical_formula_sum 'C26 H29 B F4 N2 O2'
_chemical_formula_weight 488.32
_chemical_name_systematic
; 
 ? 
;
_space_group_crystal_system orthorhombic
_space_group_IT_number 19
_space_group_name_Hall 'P 2ac 2ab'
_space_group_name_H-M_alt 'P 21 21 21'
_symmetry_space_group_name_Hall 'P 2ac 2ab'
_symmetry_space_group_name_H-M 'P 21 21 21'
_atom_sites_solution_hydrogens difmap
_audit_creation_method SHELXTL-2013
_cell_angle_alpha 90
_cell_angle_beta 90
_cell_angle_gamma 90
_cell_formula_units_Z 4
_cell_length_a 8.4470(4)
_cell_length_b 16.3195(8)
_cell_length_c 17.2927(8)
_cell_measurement_reflns_used 9861
_cell_measurement_temperature 100(2)
_cell_measurement_theta_max 69.56
_cell_measurement_theta_min 2.71
_cell_volume 2383.8(2)
_computing_cell_refinement 'Bruker SAINT'
_computing_data_collection 'Bruker APEX2'
_computing_data_reduction 'Bruker SAINT'
_computing_molecular_graphics 'Bruker SHELXTL'
_computing_publication_material 'Bruker SHELXTL'
_computing_structure_refinement 'Bruker SHELXTL'
_computing_structure_solution 'Bruker SHELXTL'
_diffrn_ambient_temperature 100(2)
_diffrn_measured_fraction_theta_full 1.000
_diffrn_measured_fraction_theta_max 0.989
_diffrn_measurement_device_type 'Bruker APEX-II CCD'
_diffrn_measurement_method '\f and \w scans'
_diffrn_radiation_type CuK\a
_diffrn_radiation_wavelength 1.54178
_diffrn_reflns_av_R_equivalents 0.0241
_diffrn_reflns_av_unetI/netI 0.0229
_diffrn_reflns_Laue_measured_fraction_full 1.000
_diffrn_reflns_Laue_measured_fraction_max 0.989
_diffrn_reflns_limit_h_max 10
_diffrn_reflns_limit_h_min -8
_diffrn_reflns_limit_k_max 18
_diffrn_reflns_limit_k_min -19
_diffrn_reflns_limit_l_max 20
_diffrn_reflns_limit_l_min -19
_diffrn_reflns_number 20098
_diffrn_reflns_point_group_measured_fraction_full 0.978
_diffrn_reflns_point_group_measured_fraction_max 0.955
_diffrn_reflns_theta_full 66.000
_diffrn_reflns_theta_max 69.959
_diffrn_reflns_theta_min 3.724
_diffrn_source 'Bruker MicroStar microfocus rotating anode'
_exptl_absorpt_coefficient_mu 0.897
_exptl_absorpt_correction_T_max 1.000
_exptl_absorpt_correction_T_min 0.924
_exptl_absorpt_correction_type multi-scan
_exptl_crystal_colour colourless
_exptl_crystal_density_diffrn 1.361
_exptl_crystal_description Rectangular
_exptl_crystal_F_000 1024
_exptl_crystal_size_max 0.170
_exptl_crystal_size_mid 0.090
_exptl_crystal_size_min 0.080
_refine_diff_density_max 0.461
_refine_diff_density_min -0.406
_refine_diff_density_rms 0.046
_refine_ls_abs_structure_details
; 
 Flack x determined using 1739 quotients [(I+)-(I-)]/[(I+)+(I-)] 
 (Parsons and Flack (2004), Acta Cryst. A60, s61). 
;
_refine_ls_abs_structure_Flack 0.16(6)
_refine_ls_extinction_method none
_refine_ls_goodness_of_fit_ref 1.051
_refine_ls_hydrogen_treatment refall
_refine_ls_matrix_type full
_refine_ls_number_parameters 432
_refine_ls_number_reflns 4313
_refine_ls_number_restraints 0
_refine_ls_restrained_S_all 1.051
_refine_ls_R_factor_all 0.0412
_refine_ls_R_factor_gt 0.0410
_refine_ls_shift/su_max 0.000
_refine_ls_shift/su_mean 0.000
_refine_ls_structure_factor_coef Fsqd
_refine_ls_weighting_details 'w=1/[\s^2^(Fo^2^)+(0.0568P)^2^+1.4569P] where P=(Fo^2^+2Fc^2^)/3'
_refine_ls_weighting_scheme calc
_refine_ls_wR_factor_gt 0.1083
_refine_ls_wR_factor_ref 0.1085
_reflns_Friedel_coverage 0.693
_reflns_Friedel_fraction_full 0.950
_reflns_Friedel_fraction_max 0.909
_reflns_number_gt 4273
_reflns_number_total 4313
_reflns_threshold_expression 'I > 2\s(I)'
_cod_data_source_file ol503764d_si_003.cif
_cod_data_source_block q43e
_cod_depositor_comments 'Adding full bibliography for 1518634--1518635.cif.'
_cod_database_code 1518635
_shelx_space_group_comment
; 
The symmetry employed for this shelxl refinement is uniquely defined 
by the following loop, which should always be used as a source of 
symmetry information in preference to the above space-group names. 
They are only intended as comments. 
;
_shelx_estimated_absorpt_t_min 0.862
_shelx_estimated_absorpt_t_max 0.932
_shelxl_version_number 2013-4

loop_
_space_group_symop_operation_xyz
'x, y, z'
'-x+1/2, -y, z+1/2'
'-x, y+1/2, -z+1/2'
'x+1/2, -y+1/2, -z'

loop_
_atom_site_label
_atom_site_type_symbol
_atom_site_fract_x
_atom_site_fract_y
_atom_site_fract_z
_atom_site_U_iso_or_equiv
_atom_site_adp_type
_atom_site_occupancy
_atom_site_site_symmetry_order
_atom_site_calc_flag
O1 O 0.0008(2) 0.55884(11) 0.09662(12) 0.0222(4) Uani 1 1 d
O2 O 0.7086(2) 0.74960(14) 0.07506(13) 0.0289(5) Uani 1 1 d
N1 N 0.0367(3) 0.49982(15) 0.21297(14) 0.0236(5) Uani 1 1 d
H1N H 0.042(5) 0.456(3) 0.239(3) 0.047(12) Uiso 1 1 d
N2 N 0.6950(3) 0.61306(17) 0.07060(15) 0.0264(6) Uani 1 1 d
H2N H 0.798(5) 0.618(2) 0.076(2) 0.031(9) Uiso 1 1 d
C1 C 0.0415(3) 0.49911(16) 0.13570(16) 0.0185(5) Uani 1 1 d
C2 C 0.1005(3) 0.42042(15) 0.09507(15) 0.0178(5) Uani 1 1 d
C3 C 0.2155(3) 0.44430(17) 0.02931(16) 0.0203(5) Uani 1 1 d
H3A H 0.183(4) 0.495(2) 0.0005(19) 0.021(8) Uiso 1 1 d
H3B H 0.206(5) 0.401(2) -0.008(2) 0.033(10) Uiso 1 1 d
C4 C 0.3829(3) 0.45025(18) 0.06612(17) 0.0226(6) Uani 1 1 d
H4B H 0.454(5) 0.415(2) 0.038(2) 0.032(9) Uiso 1 1 d
C5 C 0.3634(4) 0.41689(19) 0.14915(19) 0.0267(6) Uani 1 1 d
H5A H 0.347(4) 0.464(2) 0.187(2) 0.026(9) Uiso 1 1 d
H5B H 0.459(5) 0.386(3) 0.168(2) 0.042(11) Uiso 1 1 d
C6 C 0.2099(3) 0.36780(17) 0.14688(16) 0.0209(6) Uani 1 1 d
H6A H 0.165(4) 0.356(2) 0.197(2) 0.019(8) Uiso 1 1 d
H6B H 0.220(5) 0.316(2) 0.118(2) 0.031(9) Uiso 1 1 d
C7 C -0.0479(3) 0.37589(15) 0.06723(15) 0.0167(5) Uani 1 1 d
C8 C -0.1332(4) 0.32635(18) 0.11808(17) 0.0245(6) Uani 1 1 d
H8 H -0.099(6) 0.318(3) 0.176(3) 0.054(12) Uiso 1 1 d
C9 C -0.2693(4) 0.28609(18) 0.0931(2) 0.0282(7) Uani 1 1 d
H9 H -0.323(5) 0.253(3) 0.130(2) 0.040(10) Uiso 1 1 d
C10 C -0.3207(4) 0.29419(18) 0.0177(2) 0.0281(7) Uani 1 1 d
H10 H -0.410(4) 0.264(2) 0.001(2) 0.026(9) Uiso 1 1 d
C11 C -0.2381(4) 0.34404(18) -0.03294(18) 0.0265(6) Uani 1 1 d
H11 H -0.272(4) 0.348(2) -0.084(2) 0.028(9) Uiso 1 1 d
C12 C -0.1027(3) 0.38471(17) -0.00805(16) 0.0216(6) Uani 1 1 d
H12 H -0.051(5) 0.419(2) -0.044(2) 0.036(10) Uiso 1 1 d
C13 C 0.0016(4) 0.57449(18) 0.25747(18) 0.0264(6) Uani 1 1 d
H13 H 0.055(4) 0.623(2) 0.2318(19) 0.022(8) Uiso 1 1 d
C14 C -0.1744(4) 0.59268(18) 0.26185(17) 0.0242(6) Uani 1 1 d
C15 C -0.2283(4) 0.67230(19) 0.24942(17) 0.0273(6) Uani 1 1 d
H15 H -0.151(6) 0.716(3) 0.238(3) 0.053(13) Uiso 1 1 d
C16 C -0.3888(4) 0.6904(2) 0.25663(18) 0.0315(7) Uani 1 1 d
H16 H -0.428(5) 0.741(3) 0.251(2) 0.038(10) Uiso 1 1 d
C17 C -0.4967(4) 0.6292(2) 0.27599(18) 0.0325(7) Uani 1 1 d
H17 H -0.604(5) 0.641(2) 0.280(2) 0.028(9) Uiso 1 1 d
C18 C -0.4427(4) 0.5504(2) 0.28917(18) 0.0299(7) Uani 1 1 d
H18 H -0.516(6) 0.508(3) 0.301(2) 0.045(11) Uiso 1 1 d
C19 C -0.2823(4) 0.53187(19) 0.28206(18) 0.0280(6) Uani 1 1 d
H19 H -0.245(5) 0.472(2) 0.293(2) 0.031(9) Uiso 1 1 d
C20 C 0.0721(4) 0.5643(2) 0.3385(2) 0.0356(8) Uani 1 1 d
H20A H 0.192(5) 0.557(2) 0.330(2) 0.043(11) Uiso 1 1 d
H20B H 0.014(5) 0.518(2) 0.369(2) 0.039(10) Uiso 1 1 d
H20C H 0.069(6) 0.615(3) 0.363(3) 0.066(14) Uiso 1 1 d
C21 C 0.4595(3) 0.53399(17) 0.06524(16) 0.0211(6) Uani 1 1 d
C22 C 0.6223(3) 0.53959(19) 0.06751(18) 0.0264(6) Uani 1 1 d
H22 H 0.692(5) 0.492(2) 0.071(2) 0.031(9) Uiso 1 1 d
C23 C 0.3754(3) 0.60825(18) 0.06755(17) 0.0216(6) Uani 1 1 d
H23 H 0.267(5) 0.605(2) 0.068(2) 0.027(9) Uiso 1 1 d
C24 C 0.4507(3) 0.68277(19) 0.06836(17) 0.0224(6) Uani 1 1 d
H24 H 0.400(5) 0.729(2) 0.070(2) 0.035(10) Uiso 1 1 d
C25 C 0.6153(3) 0.68425(18) 0.07030(17) 0.0236(6) Uani 1 1 d
C26 C 0.6327(4) 0.8286(2) 0.0809(2) 0.0327(7) Uani 1 1 d
H26A H 0.571(5) 0.836(2) 0.032(2) 0.027(9) Uiso 1 1 d
H26B H 0.717(5) 0.870(3) 0.092(2) 0.043(11) Uiso 1 1 d
H26C H 0.554(6) 0.834(3) 0.128(3) 0.061(14) Uiso 1 1 d
B B -0.1353(5) 0.3092(2) 0.3500(2) 0.0333(8) Uani 1 1 d
F1 F -0.0067(3) 0.35273(12) 0.31838(11) 0.0398(5) Uani 1 1 d
F2 F -0.2180(5) 0.2736(3) 0.29171(15) 0.1092(16) Uani 1 1 d
F3 F -0.2284(4) 0.36097(18) 0.3921(2) 0.0812(10) Uani 1 1 d
F4 F -0.0816(3) 0.24934(14) 0.39969(14) 0.0526(6) Uani 1 1 d

loop_
_atom_site_aniso_label
_atom_site_aniso_U_11
_atom_site_aniso_U_22
_atom_site_aniso_U_33
_atom_site_aniso_U_23
_atom_site_aniso_U_13
_atom_site_aniso_U_12
O1 0.0174(9) 0.0200(9) 0.0293(10) 0.0013(8) 0.0003(8) 0.0007(8)
O2 0.0229(10) 0.0319(11) 0.0317(12) 0.0016(9) 0.0015(9) -0.0075(9)
N1 0.0296(13) 0.0214(11) 0.0198(12) -0.0051(10) 0.0030(10) 0.0025(10)
N2 0.0164(12) 0.0366(14) 0.0262(13) -0.0036(11) 0.0019(10) 0.0006(10)
C1 0.0151(12) 0.0185(12) 0.0218(13) -0.0019(11) 0.0023(10) -0.0022(10)
C2 0.0198(13) 0.0171(12) 0.0163(12) -0.0017(10) 0.0008(11) 0.0000(10)
C3 0.0192(13) 0.0217(13) 0.0200(13) -0.0017(11) 0.0027(11) 0.0015(11)
C4 0.0175(13) 0.0229(13) 0.0274(14) -0.0040(12) 0.0011(11) 0.0041(11)
C5 0.0247(15) 0.0267(14) 0.0286(15) 0.0016(12) -0.0051(12) 0.0017(12)
C6 0.0258(14) 0.0184(13) 0.0184(14) -0.0009(11) -0.0013(12) 0.0025(11)
C7 0.0186(12) 0.0132(11) 0.0182(13) -0.0032(10) 0.0010(10) 0.0040(10)
C8 0.0278(15) 0.0252(14) 0.0205(14) 0.0024(11) 0.0020(12) 0.0017(12)
C9 0.0287(15) 0.0201(13) 0.0357(18) 0.0026(12) 0.0069(13) -0.0035(12)
C10 0.0238(15) 0.0208(13) 0.0395(18) -0.0105(13) -0.0012(13) -0.0001(11)
C11 0.0256(15) 0.0298(15) 0.0241(16) -0.0085(12) -0.0042(12) 0.0031(12)
C12 0.0243(14) 0.0208(13) 0.0196(13) -0.0028(11) 0.0005(11) 0.0014(11)
C13 0.0280(15) 0.0239(14) 0.0272(15) -0.0093(11) 0.0024(12) 0.0003(12)
C14 0.0315(16) 0.0242(13) 0.0169(13) -0.0074(11) -0.0004(12) 0.0006(12)
C15 0.0374(17) 0.0248(14) 0.0196(14) -0.0044(11) 0.0039(12) 0.0009(13)
C16 0.0458(19) 0.0276(16) 0.0211(15) -0.0040(12) -0.0044(14) 0.0104(14)
C17 0.0276(16) 0.0449(18) 0.0249(15) -0.0133(13) -0.0058(13) 0.0080(14)
C18 0.0290(16) 0.0347(16) 0.0261(15) -0.0083(13) -0.0015(12) -0.0051(14)
C19 0.0297(15) 0.0248(14) 0.0295(16) -0.0084(12) -0.0010(13) -0.0007(12)
C20 0.0295(17) 0.0453(19) 0.0319(18) -0.0180(15) -0.0041(14) 0.0052(15)
C21 0.0192(13) 0.0270(14) 0.0171(12) -0.0037(11) 0.0022(11) 0.0019(11)
C22 0.0202(14) 0.0320(15) 0.0269(15) -0.0050(13) 0.0013(12) 0.0053(12)
C23 0.0162(13) 0.0286(14) 0.0202(13) 0.0007(11) -0.0005(11) 0.0013(11)
C24 0.0205(13) 0.0245(14) 0.0222(14) 0.0004(11) 0.0002(11) 0.0013(11)
C25 0.0217(14) 0.0300(15) 0.0192(13) -0.0004(12) 0.0026(11) -0.0023(12)
C26 0.0350(17) 0.0283(15) 0.0348(18) 0.0022(13) 0.0008(15) -0.0072(14)
B 0.0323(19) 0.043(2) 0.0246(18) 0.0034(15) 0.0068(15) -0.0036(16)
F1 0.0415(11) 0.0426(11) 0.0352(10) 0.0093(8) 0.0071(9) -0.0086(9)
F2 0.113(3) 0.182(4) 0.0320(14) 0.0230(18) -0.0171(15) -0.100(3)
F3 0.090(2) 0.0619(16) 0.092(2) 0.0231(15) 0.0558(18) 0.0265(16)
F4 0.0502(13) 0.0499(12) 0.0577(14) 0.0229(11) 0.0051(11) -0.0044(11)

loop_
_atom_type_symbol
_atom_type_description
_atom_type_scat_dispersion_real
_atom_type_scat_dispersion_imag
_atom_type_scat_source
C C 0.0181 0.0091 'International Tables Vol C Tables 4.2.6.8 and 6.1.1.4'
H H 0.0000 0.0000 'International Tables Vol C Tables 4.2.6.8 and 6.1.1.4'
B B 0.0090 0.0039 'International Tables Vol C Tables 4.2.6.8 and 6.1.1.4'
N N 0.0311 0.0180 'International Tables Vol C Tables 4.2.6.8 and 6.1.1.4'
O O 0.0492 0.0322 'International Tables Vol C Tables 4.2.6.8 and 6.1.1.4'
F F 0.0727 0.0534 'International Tables Vol C Tables 4.2.6.8 and 6.1.1.4'

loop_
_geom_angle_atom_site_label_1
_geom_angle_atom_site_label_2
_geom_angle_atom_site_label_3
_geom_angle
C25 O2 C26 117.2(2)
C1 N1 C13 122.4(2)
C1 N1 H1N 122(3)
C13 N1 H1N 115(3)
C25 N2 C22 122.7(2)
C25 N2 H2N 115(2)
C22 N2 H2N 122(2)
O1 C1 N1 122.1(2)
O1 C1 C2 119.8(2)
N1 C1 C2 118.1(2)
C7 C2 C3 113.8(2)
C7 C2 C1 105.9(2)
C3 C2 C1 109.1(2)
C7 C2 C6 114.1(2)
C3 C2 C6 101.0(2)
C1 C2 C6 113.0(2)
C2 C3 C4 106.6(2)
C2 C3 H3A 113.7(19)
C4 C3 H3A 113.3(19)
C2 C3 H3B 104(2)
C4 C3 H3B 113(2)
H3A C3 H3B 105(3)
C21 C4 C5 111.9(2)
C21 C4 C3 116.2(2)
C5 C4 C3 105.2(2)
C21 C4 H4B 106(2)
C5 C4 H4B 109(2)
C3 C4 H4B 109(2)
C6 C5 C4 104.6(2)
C6 C5 H5A 107(2)
C4 C5 H5A 111(2)
C6 C5 H5B 116(2)
C4 C5 H5B 113(2)
H5A C5 H5B 106(3)
C5 C6 C2 103.4(2)
C5 C6 H6A 115(2)
C2 C6 H6A 113(2)
C5 C6 H6B 113(2)
C2 C6 H6B 104(2)
H6A C6 H6B 108(3)
C12 C7 C8 118.6(3)
C12 C7 C2 121.3(2)
C8 C7 C2 120.1(2)
C9 C8 C7 120.3(3)
C9 C8 H8 118(3)
C7 C8 H8 122(3)
C10 C9 C8 120.5(3)
C10 C9 H9 122(3)
C8 C9 H9 117(3)
C9 C10 C11 119.7(3)
C9 C10 H10 120(2)
C11 C10 H10 121(2)
C10 C11 C12 120.0(3)
C10 C11 H11 119(2)
C12 C11 H11 121(2)
C7 C12 C11 121.0(3)
C7 C12 H12 122(2)
C11 C12 H12 117(2)
N1 C13 C14 112.7(2)
N1 C13 C20 108.1(2)
C14 C13 C20 110.9(3)
N1 C13 H13 109.0(19)
C14 C13 H13 108(2)
C20 C13 H13 108(2)
C19 C14 C15 119.3(3)
C19 C14 C13 121.0(3)
C15 C14 C13 119.7(3)
C16 C15 C14 120.1(3)
C16 C15 H15 120(3)
C14 C15 H15 120(3)
C17 C16 C15 120.4(3)
C17 C16 H16 117(3)
C15 C16 H16 123(3)
C18 C17 C16 119.4(3)
C18 C17 H17 120(2)
C16 C17 H17 121(2)
C17 C18 C19 120.5(3)
C17 C18 H18 120(3)
C19 C18 H18 120(3)
C14 C19 C18 120.3(3)
C14 C19 H19 121(2)
C18 C19 H19 119(2)
C13 C20 H20A 106(2)
C13 C20 H20B 111(2)
H20A C20 H20B 117(3)
C13 C20 H20C 108(3)
H20A C20 H20C 101(4)
H20B C20 H20C 114(4)
C22 C21 C23 116.5(3)
C22 C21 C4 119.1(3)
C23 C21 C4 124.2(2)
N2 C22 C21 121.0(3)
N2 C22 H22 115(2)
C21 C22 H22 124(2)
C24 C23 C21 122.0(3)
C24 C23 H23 121(2)
C21 C23 H23 117(2)
C23 C24 C25 118.6(3)
C23 C24 H24 123(3)
C25 C24 H24 118(3)
O2 C25 N2 113.4(2)
O2 C25 C24 127.5(3)
N2 C25 C24 119.1(3)
O2 C26 H26A 107(2)
O2 C26 H26B 108(2)
H26A C26 H26B 117(3)
O2 C26 H26C 114(3)
H26A C26 H26C 108(3)
H26B C26 H26C 104(3)
F2 B F3 111.4(4)
F2 B F4 109.2(3)
F3 B F4 107.2(3)
F2 B F1 109.0(3)
F3 B F1 109.9(3)
F4 B F1 110.2(3)

loop_
_geom_bond_atom_site_label_1
_geom_bond_atom_site_label_2
_geom_bond_distance
O1 C1 1.235(3)
O2 C25 1.329(4)
O2 C26 1.443(4)
N1 C1 1.337(4)
N1 C13 1.471(3)
N1 H1N 0.85(4)
N2 C25 1.343(4)
N2 C22 1.348(4)
N2 H2N 0.88(4)
C1 C2 1.546(4)
C2 C7 1.526(4)
C2 C3 1.546(4)
C2 C6 1.548(4)
C3 C4 1.554(4)
C3 H3A 1.01(4)
C3 H3B 0.96(4)
C4 C21 1.512(4)
C4 C5 1.544(4)
C4 H4B 0.97(4)
C5 C6 1.525(4)
C5 H5A 1.02(4)
C5 H5B 1.00(4)
C6 H6A 0.97(4)
C6 H6B 0.98(4)
C7 C12 1.389(4)
C7 C8 1.395(4)
C8 C9 1.393(4)
C8 H8 1.05(5)
C9 C10 1.381(5)
C9 H9 0.95(4)
C10 C11 1.384(5)
C10 H10 0.95(4)
C11 C12 1.390(4)
C11 H11 0.92(4)
C12 H12 0.94(4)
C13 C14 1.517(4)
C13 C20 1.532(5)
C13 H13 1.01(3)
C14 C19 1.392(4)
C14 C15 1.394(4)
C15 C16 1.393(5)
C15 H15 0.99(5)
C16 C17 1.393(5)
C16 H16 0.90(4)
C17 C18 1.384(5)
C17 H17 0.93(4)
C18 C19 1.393(5)
C18 H18 0.95(5)
C19 H19 1.04(4)
C20 H20A 1.03(5)
C20 H20B 1.05(4)
C20 H20C 0.93(5)
C21 C22 1.378(4)
C21 C23 1.405(4)
C22 H22 0.98(4)
C23 C24 1.372(4)
C23 H23 0.91(4)
C24 C25 1.391(4)
C24 H24 0.87(4)
C26 H26A 1.00(4)
C26 H26B 1.00(4)
C26 H26C 1.05(5)
B F2 1.357(5)
B F3 1.364(5)
B F4 1.379(5)
B F1 1.408(4)

loop_
_geom_hbond_atom_site_label_D
_geom_hbond_atom_site_label_H
_geom_hbond_atom_site_label_A
_geom_hbond_distance_DH
_geom_hbond_distance_HA
_geom_hbond_distance_DA
_geom_hbond_angle_DHA
_geom_hbond_site_symmetry_A
N1 H1N F1 0.85(4) 2.20(5) 3.036(3) 165(4) .
N2 H2N O1 0.88(4) 2.00(4) 2.768(3) 146(3) 1_655

loop_
_geom_torsion_atom_site_label_1
_geom_torsion_atom_site_label_2
_geom_torsion_atom_site_label_3
_geom_torsion_atom_site_label_4
_geom_torsion
C13 N1 C1 O1 -7.7(4)
C13 N1 C1 C2 172.2(2)
O1 C1 C2 C7 -78.9(3)
N1 C1 C2 C7 101.2(3)
O1 C1 C2 C3 44.1(3)
N1 C1 C2 C3 -135.9(3)
O1 C1 C2 C6 155.5(2)
N1 C1 C2 C6 -24.4(3)
C7 C2 C3 C4 -154.4(2)
C1 C2 C3 C4 87.6(3)
C6 C2 C3 C4 -31.6(3)
C2 C3 C4 C21 -116.1(3)
C2 C3 C4 C5 8.3(3)
C21 C4 C5 C6 146.0(2)
C3 C4 C5 C6 19.0(3)
C4 C5 C6 C2 -39.3(3)
C7 C2 C6 C5 166.1(2)
C3 C2 C6 C5 43.5(3)
C1 C2 C6 C5 -72.8(3)
C3 C2 C7 C12 -23.6(3)
C1 C2 C7 C12 96.3(3)
C6 C2 C7 C12 -138.8(3)
C3 C2 C7 C8 157.7(2)
C1 C2 C7 C8 -82.5(3)
C6 C2 C7 C8 42.4(3)
C12 C7 C8 C9 0.7(4)
C2 C7 C8 C9 179.5(2)
C7 C8 C9 C10 0.5(4)
C8 C9 C10 C11 -1.3(5)
C9 C10 C11 C12 0.9(4)
C8 C7 C12 C11 -1.1(4)
C2 C7 C12 C11 -179.9(2)
C10 C11 C12 C7 0.3(4)
C1 N1 C13 C14 80.8(4)
C1 N1 C13 C20 -156.4(3)
N1 C13 C14 C19 48.4(4)
C20 C13 C14 C19 -72.9(4)
N1 C13 C14 C15 -135.0(3)
C20 C13 C14 C15 103.8(3)
C19 C14 C15 C16 -0.5(4)
C13 C14 C15 C16 -177.2(3)
C14 C15 C16 C17 -0.2(5)
C15 C16 C17 C18 1.0(5)
C16 C17 C18 C19 -1.0(5)
C15 C14 C19 C18 0.5(4)
C13 C14 C19 C18 177.2(3)
C17 C18 C19 C14 0.2(5)
C5 C4 C21 C22 84.4(3)
C3 C4 C21 C22 -154.7(3)
C5 C4 C21 C23 -91.0(3)
C3 C4 C21 C23 29.9(4)
C25 N2 C22 C21 -1.2(5)
C23 C21 C22 N2 -1.0(5)
C4 C21 C22 N2 -176.8(3)
C22 C21 C23 C24 3.0(4)
C4 C21 C23 C24 178.5(3)
C21 C23 C24 C25 -2.8(4)
C26 O2 C25 N2 -175.6(3)
C26 O2 C25 C24 1.7(5)
C22 N2 C25 O2 178.9(3)
C22 N2 C25 C24 1.4(5)
C23 C24 C25 O2 -176.5(3)
C23 C24 C25 N2 0.6(5)
